data_4501811
loop_
_publ_author_name
'Thu\'ery, Pierre'
'Masci, Bernardo'

_publ_section_title
;
 Two- and Three-Dimensional Europium&#x2212;Organic Assemblies with
 theall-cisandall-transIsomers of 1,2,3,4,5,6-Cyclohexanehexacarboxylic
 Acid
;
_journal_issue 8
_journal_name_full 'Crystal Growth &amp; Design'
_journal_page_first 3626
_journal_paper_doi 10.1021/cg100500p
_journal_volume 10
_journal_year 2010
_chemical_absolute_configuration ad
_chemical_formula_sum 'C12 H23 Eu O19'
_chemical_formula_weight 623.26
_space_group_IT_number 4
_symmetry_cell_setting monoclinic
_symmetry_space_group_name_Hall 'P 2yb'
_symmetry_space_group_name_H-M 'P 1 21 1'
_atom_sites_solution_hydrogens geom
_atom_sites_solution_primary direct
_atom_sites_solution_secondary difmap
_audit_creation_method SHELXL-97
_cell_angle_alpha 90.00
_cell_angle_beta 117.339(2)
_cell_angle_gamma 90.00
_cell_formula_units_Z 2
_cell_length_a 9.9108(4)
_cell_length_b 11.0466(5)
_cell_length_c 9.9752(4)
_cell_measurement_reflns_used 27553
_cell_measurement_temperature 150(2)
_cell_measurement_theta_max 25.67
_cell_measurement_theta_min 3.94
_cell_volume 970.11(7)
_computing_cell_refinement 'HKL2000 (Otwinowski & Minor, 1997)'
_computing_data_collection 'COLLECT (Nonius, 1998)'
_computing_data_reduction 'HKL2000 (Otwinowski & Minor, 1997)'
_computing_molecular_graphics 'SHELXTL (Sheldrick, 2008)'
_computing_publication_material 'SHELXTL (Sheldrick, 2008); PLATON (Spek, 2003)'
_computing_structure_refinement 'SHELXL-97 (Sheldrick, 2008)'
_computing_structure_solution 'SHELXS-97 (Sheldrick, 2008)'
_diffrn_ambient_temperature 150(2)
_diffrn_measured_fraction_theta_full 0.993
_diffrn_measured_fraction_theta_max 0.993
_diffrn_measurement_device_type 'Nonius Kappa-CCD area-detector diffractometer'
_diffrn_measurement_method 'two \f and three \w scans with 2\% steps (378 frames)'
_diffrn_radiation_monochromator graphite
_diffrn_radiation_source 'fine-focus sealed tube'
_diffrn_radiation_type MoK\a
_diffrn_radiation_wavelength 0.71073
_diffrn_reflns_av_R_equivalents 0.0178
_diffrn_reflns_av_sigmaI/netI 0.0234
_diffrn_reflns_limit_h_max 12
_diffrn_reflns_limit_h_min -11
_diffrn_reflns_limit_k_max 13
_diffrn_reflns_limit_k_min -13
_diffrn_reflns_limit_l_max 12
_diffrn_reflns_limit_l_min -12
_diffrn_reflns_number 27553
_diffrn_reflns_theta_full 25.67
_diffrn_reflns_theta_max 25.67
_diffrn_reflns_theta_min 3.94
_diffrn_standards_decay_% 0
_diffrn_standards_interval_time 0
_diffrn_standards_number 0
_exptl_absorpt_coefficient_mu 3.334
_exptl_absorpt_correction_T_max 0.716
_exptl_absorpt_correction_T_min 0.546
_exptl_absorpt_correction_type multi-scan
_exptl_absorpt_process_details 'SCALEPACK (Otwinowski & Minor, 1997)'
_exptl_crystal_colour colourless
_exptl_crystal_density_diffrn 2.134
_exptl_crystal_density_method 'not measured'
_exptl_crystal_description platelet
_exptl_crystal_F_000 620
_exptl_crystal_size_max 0.18
_exptl_crystal_size_mid 0.16
_exptl_crystal_size_min 0.10
_refine_diff_density_max 0.513
_refine_diff_density_min -1.058
_refine_diff_density_rms 0.099
_refine_ls_abs_structure_details 'Flack H D (1983), Acta Cryst. A39, 876-881'
_refine_ls_abs_structure_Flack -0.030(10)
_refine_ls_extinction_method none
_refine_ls_goodness_of_fit_ref 1.050
_refine_ls_hydrogen_treatment constr
_refine_ls_matrix_type full
_refine_ls_number_parameters 290
_refine_ls_number_reflns 3654
_refine_ls_number_restraints 1
_refine_ls_restrained_S_all 1.049
_refine_ls_R_factor_all 0.0231
_refine_ls_R_factor_gt 0.0228
_refine_ls_shift/su_max 0.001
_refine_ls_shift/su_mean 0.000
_refine_ls_structure_factor_coef Fsqd
_refine_ls_weighting_details 'calc w=1/[\s^2^(Fo^2^)+(0.0406P)^2^+0.7907P] where P=(Fo^2^+2Fc^2^)/3'
_refine_ls_weighting_scheme calc
_refine_ls_wR_factor_gt 0.0584
_refine_ls_wR_factor_ref 0.0587
_reflns_number_gt 3608
_reflns_number_total 3654
_reflns_threshold_expression >2sigma(I)
_cod_data_source_file cg100500p_si_002.cif
_cod_data_source_block 1
_cod_original_sg_symbol_H-M 'P 21'
_cod_database_code 4501811

loop_
_symmetry_equiv_pos_as_xyz
'x, y, z'
'-x, y+1/2, -z'

loop_
_atom_site_label
_atom_site_type_symbol
_atom_site_fract_x
_atom_site_fract_y
_atom_site_fract_z
_atom_site_U_iso_or_equiv
_atom_site_adp_type
_atom_site_occupancy
_atom_site_symmetry_multiplicity
_atom_site_calc_flag
_atom_site_refinement_flags
Eu Eu 0.760504(15) 0.788180(19) 0.653769(15) 0.01505(7) Uani 1 1 d .
O1 O 0.7002(3) 0.8337(3) 0.3944(3) 0.0200(6) Uani 1 1 d .
O2 O 0.4859(3) 0.8965(3) 0.3868(3) 0.0235(6) Uani 1 1 d .
O3 O 0.7459(3) 0.6855(3) 0.2331(3) 0.0219(6) Uani 1 1 d .
H3 H 0.7493 0.7461 0.2991 0.026 Uiso 1 1 d R
O4 O 0.6297(3) 0.6535(3) -0.0125(3) 0.0194(6) Uani 1 1 d .
O5 O 0.5318(3) 0.8205(2) -0.3157(3) 0.0192(7) Uani 1 1 d .
O6 O 0.7378(3) 0.8734(3) -0.1156(3) 0.0186(6) Uani 1 1 d .
O7 O 0.3594(3) 0.6457(3) -0.3092(3) 0.0197(6) Uani 1 1 d .
H7 H 0.4045 0.7045 -0.3323 0.024 Uiso 1 1 d R
O8 O 0.2579(3) 0.6277(3) -0.1551(3) 0.0214(7) Uani 1 1 d .
O9 O 0.0078(3) 0.8039(3) -0.1177(3) 0.0192(7) Uani 1 1 d .
O10 O 0.0164(3) 0.8536(3) -0.3264(3) 0.0189(6) Uani 1 1 d .
O11 O 0.1827(3) 0.6716(3) 0.0991(3) 0.0207(6) Uani 1 1 d .
H11 H 0.1075 0.7172 0.0294 0.025 Uiso 1 1 d R
O12 O 0.4318(3) 0.6514(3) 0.1973(3) 0.0208(6) Uani 1 1 d .
O13 O 0.8907(3) 0.6262(3) 0.5908(3) 0.0213(6) Uani 1 1 d .
H13A H 0.8393 0.5515 0.5476 0.026 Uiso 1 1 d R
H13B H 0.9612 0.6304 0.5593 0.026 Uiso 1 1 d R
O14 O 0.7707(3) 1.0057(3) 0.6574(3) 0.0219(7) Uani 1 1 d .
H14A H 0.7799 1.0541 0.7406 0.026 Uiso 1 1 d R
H14B H 0.8248 1.0479 0.6271 0.026 Uiso 1 1 d R
O15 O 0.7810(3) 0.6156(3) 0.8173(3) 0.0214(6) Uani 1 1 d .
H15A H 0.7400 0.6075 0.8775 0.026 Uiso 1 1 d R
H15B H 0.8595 0.5678 0.8486 0.026 Uiso 1 1 d R
O16 O 0.5740(3) 0.6285(3) 0.5100(3) 0.0225(6) Uani 1 1 d .
H16A H 0.5511 0.5586 0.5351 0.027 Uiso 1 1 d R
H16B H 0.5220 0.6094 0.4008 0.027 Uiso 1 1 d R
O17 O 0.2014(4) 0.8751(3) 0.4148(4) 0.0281(7) Uani 1 1 d .
H17A H 0.2959 0.8818 0.4377 0.034 Uiso 1 1 d R
H17B H 0.1333 0.8897 0.3207 0.034 Uiso 1 1 d R
O18 O 1.0587(3) 0.6557(3) 0.4273(4) 0.0256(7) Uani 1 1 d .
H18A H 0.9610 0.6630 0.3413 0.031 Uiso 1 1 d R
H18B H 1.1031 0.7295 0.4373 0.031 Uiso 1 1 d R
O19 O 0.9804(3) 0.9677(3) 0.1398(3) 0.0233(6) Uani 1 1 d .
H19A H 0.9064 0.9435 0.0552 0.028 Uiso 1 1 d R
H19B H 0.9212 1.0227 0.1583 0.028 Uiso 1 1 d R
C1 C 0.4910(4) 0.8863(4) 0.1494(4) 0.0157(8) Uani 1 1 d .
H1 H 0.4807 0.9741 0.1344 0.019 Uiso 1 1 calc R
C2 C 0.5890(5) 0.8473(4) 0.0730(5) 0.0160(8) Uani 1 1 d .
H2 H 0.6776 0.9010 0.1148 0.019 Uiso 1 1 calc R
C3 C 0.5035(4) 0.8786(4) -0.0971(4) 0.0147(7) Uani 1 1 d .
H3A H 0.4903 0.9667 -0.1002 0.018 Uiso 1 1 calc R
C4 C 0.3398(5) 0.8273(4) -0.1806(5) 0.0127(9) Uani 1 1 d .
H4 H 0.2926 0.8664 -0.2798 0.015 Uiso 1 1 calc R
C5 C 0.2499(4) 0.8702(4) -0.0986(4) 0.0149(8) Uani 1 1 d .
H5 H 0.2533 0.9588 -0.1023 0.018 Uiso 1 1 calc R
C6 C 0.3258(5) 0.8394(4) 0.0736(5) 0.0157(8) Uani 1 1 d .
H6 H 0.2721 0.8888 0.1155 0.019 Uiso 1 1 calc R
C7 C 0.5617(4) 0.8706(4) 0.3206(4) 0.0162(8) Uani 1 1 d .
C8 C 0.6533(5) 0.7199(4) 0.0945(5) 0.0173(9) Uani 1 1 d .
C9 C 0.5984(5) 0.8557(3) -0.1781(4) 0.0166(8) Uani 1 1 d .
C10 C 0.3186(4) 0.6919(4) -0.2106(5) 0.0172(9) Uani 1 1 d .
C11 C 0.0827(5) 0.8391(4) -0.1872(5) 0.0189(8) Uani 1 1 d .
C12 C 0.3177(5) 0.7110(4) 0.1224(5) 0.0172(9) Uani 1 1 d .

loop_
_atom_site_aniso_label
_atom_site_aniso_U_11
_atom_site_aniso_U_22
_atom_site_aniso_U_33
_atom_site_aniso_U_23
_atom_site_aniso_U_13
_atom_site_aniso_U_12
Eu 0.01517(10) 0.01632(10) 0.01491(10) -0.00072(10) 0.00797(7) -0.00070(10)
O1 0.0219(15) 0.0209(13) 0.0136(13) 0.0016(10) 0.0050(12) 0.0005(11)
O2 0.0292(16) 0.0242(16) 0.0239(15) -0.0022(12) 0.0180(14) -0.0049(13)
O3 0.0244(15) 0.0235(16) 0.0162(14) 0.0004(11) 0.0079(12) 0.0071(12)
O4 0.0216(14) 0.0180(14) 0.0196(14) 0.0003(12) 0.0102(12) 0.0011(11)
O5 0.0151(13) 0.028(2) 0.0194(13) -0.0004(10) 0.0122(11) 0.0010(10)
O6 0.0163(15) 0.0233(15) 0.0157(13) -0.0011(12) 0.0068(11) -0.0020(11)
O7 0.0204(14) 0.0200(15) 0.0198(14) -0.0048(12) 0.0103(12) 0.0001(12)
O8 0.0241(15) 0.0170(16) 0.0255(17) -0.0008(11) 0.0136(14) -0.0034(11)
O9 0.0142(11) 0.026(2) 0.0175(12) 0.0015(13) 0.0074(10) -0.0006(13)
O10 0.0147(14) 0.0244(16) 0.0166(14) 0.0015(12) 0.0063(11) 0.0002(12)
O11 0.0168(14) 0.0244(16) 0.0225(15) 0.0031(12) 0.0104(12) -0.0022(11)
O12 0.0238(15) 0.0165(14) 0.0198(15) 0.0016(12) 0.0081(13) 0.0008(12)
O13 0.0230(15) 0.0186(14) 0.0270(15) -0.0016(12) 0.0156(13) 0.0010(12)
O14 0.0280(18) 0.0199(17) 0.0228(17) -0.0026(10) 0.0159(15) -0.0036(11)
O15 0.0261(15) 0.0206(15) 0.0222(14) 0.0048(11) 0.0152(13) 0.0026(12)
O16 0.0268(15) 0.0192(15) 0.0189(14) 0.0013(11) 0.0082(12) -0.0049(12)
O17 0.0242(16) 0.0312(17) 0.0304(16) 0.0035(14) 0.0138(14) 0.0001(13)
O18 0.0229(15) 0.0268(16) 0.0258(16) -0.0006(13) 0.0102(13) 0.0019(13)
O19 0.0216(14) 0.0249(16) 0.0213(15) -0.0036(12) 0.0079(12) -0.0024(12)
C1 0.0196(19) 0.0130(18) 0.0152(19) 0.0002(14) 0.0085(16) -0.0004(15)
C2 0.018(2) 0.018(2) 0.0125(19) 0.0033(16) 0.0074(17) -0.0017(18)
C3 0.0160(18) 0.0147(17) 0.0140(18) 0.0007(14) 0.0073(16) 0.0018(14)
C4 0.0172(19) 0.012(2) 0.0109(18) 0.0016(13) 0.0080(16) 0.0028(14)
C5 0.0129(18) 0.018(2) 0.0156(19) -0.0001(15) 0.0076(15) 0.0001(14)
C6 0.018(2) 0.0151(18) 0.016(2) -0.0023(16) 0.0090(17) 0.0032(16)
C7 0.0188(19) 0.0159(19) 0.0130(18) -0.0006(15) 0.0065(16) -0.0039(15)
C8 0.015(2) 0.021(2) 0.017(2) 0.0003(17) 0.0085(18) 0.0006(19)
C9 0.021(2) 0.0133(19) 0.0128(17) 0.0057(15) 0.0051(16) 0.0035(15)
C10 0.0130(19) 0.018(2) 0.0135(19) -0.0013(16) 0.0001(16) 0.0000(16)
C11 0.022(2) 0.0174(17) 0.022(2) -0.0039(16) 0.0137(18) 0.0022(16)
C12 0.023(2) 0.014(2) 0.016(2) -0.0009(16) 0.0109(18) -0.0029(16)

loop_
_atom_type_symbol
_atom_type_description
_atom_type_scat_dispersion_real
_atom_type_scat_dispersion_imag
_atom_type_scat_source
C C 0.0033 0.0016 'International Tables Vol C Tables 4.2.6.8 and 6.1.1.4'
H H 0.0000 0.0000 'International Tables Vol C Tables 4.2.6.8 and 6.1.1.4'
O O 0.0106 0.0060 'International Tables Vol C Tables 4.2.6.8 and 6.1.1.4'
Eu Eu -0.1578 3.6682 'International Tables Vol C Tables 4.2.6.8 and 6.1.1.4'

loop_
_geom_angle_atom_site_label_1
_geom_angle_atom_site_label_2
_geom_angle_atom_site_label_3
_geom_angle
_geom_angle_site_symmetry_1
_geom_angle_site_symmetry_3
O14 Eu O1 78.29(9) . .
O14 Eu O5 83.55(9) . 1_556
O1 Eu O5 108.30(10) . 1_556
O14 Eu O13 135.23(10) . .
O1 Eu O13 77.22(10) . .
O5 Eu O13 139.90(10) 1_556 .
O14 Eu O15 140.87(10) . .
O1 Eu O15 140.71(10) . .
O5 Eu O15 80.18(10) 1_556 .
O13 Eu O15 73.18(10) . .
O14 Eu O9 84.18(11) . 1_656
O1 Eu O9 128.59(10) . 1_656
O5 Eu O9 117.25(9) 1_556 1_656
O13 Eu O9 82.64(11) . 1_656
O15 Eu O9 72.39(11) . 1_656
O14 Eu O16 137.27(10) . .
O1 Eu O16 77.13(10) . .
O5 Eu O16 71.88(10) 1_556 .
O13 Eu O16 70.89(10) . .
O15 Eu O16 69.17(10) . .
O9 Eu O16 138.07(11) 1_656 .
O14 Eu O10 71.51(9) . 1_656
O1 Eu O10 76.92(9) . 1_656
O5 Eu O10 153.11(10) 1_556 1_656
O13 Eu O10 66.77(10) . 1_656
O15 Eu O10 113.04(10) . 1_656
O9 Eu O10 51.68(9) 1_656 1_656
O16 Eu O10 134.04(10) . 1_656
O14 Eu O6 69.13(9) . 1_556
O1 Eu O6 142.46(10) . 1_556
O5 Eu O6 51.17(9) 1_556 1_556
O13 Eu O6 139.83(10) . 1_556
O15 Eu O6 72.94(10) . 1_556
O9 Eu O6 66.98(9) 1_656 1_556
O16 Eu O6 115.26(9) . 1_556
O10 Eu O6 108.46(9) 1_656 1_556
O14 Eu O2 68.59(9) . .
O1 Eu O2 45.75(9) . .
O5 Eu O2 62.94(8) 1_556 .
O13 Eu O2 115.27(9) . .
O15 Eu O2 130.85(9) . .
O9 Eu O2 152.72(11) 1_656 .
O16 Eu O2 69.17(9) . .
O10 Eu O2 114.39(8) 1_656 .
O6 Eu O2 103.10(9) 1_556 .
C7 O1 Eu 110.5(2) . .
C7 O2 Eu 81.9(2) . .
C8 O3 H3 108.5 . .
C9 O5 Eu 97.3(2) . 1_554
C9 O6 Eu 91.5(2) . 1_554
C10 O7 H7 106.0 . .
C11 O9 Eu 95.6(2) . 1_454
C11 O10 Eu 92.7(2) . 1_454
C12 O11 H11 111.3 . .
Eu O13 H13A 120.6 . .
Eu O13 H13B 130.1 . .
H13A O13 H13B 103.1 . .
Eu O14 H14A 123.9 . .
Eu O14 H14B 124.3 . .
H14A O14 H14B 100.1 . .
Eu O15 H15A 127.9 . .
Eu O15 H15B 119.8 . .
H15A O15 H15B 108.3 . .
Eu O16 H16A 133.3 . .
Eu O16 H16B 131.4 . .
H16A O16 H16B 93.1 . .
H17A O17 H17B 118.3 . .
H18A O18 H18B 105.1 . .
H19A O19 H19B 93.8 . .
C7 C1 C6 110.4(3) . .
C7 C1 C2 116.7(3) . .
C6 C1 C2 115.5(3) . .
C7 C1 H1 104.2 . .
C6 C1 H1 104.2 . .
C2 C1 H1 104.2 . .
C8 C2 C1 120.4(3) . .
C8 C2 C3 110.2(4) . .
C1 C2 C3 109.1(3) . .
C8 C2 H2 105.3 . .
C1 C2 H2 105.3 . .
C3 C2 H2 105.3 . .
C9 C3 C2 112.7(3) . .
C9 C3 C4 113.8(3) . .
C2 C3 C4 114.7(3) . .
C9 C3 H3A 104.8 . .
C2 C3 H3A 104.8 . .
C4 C3 H3A 104.8 . .
C10 C4 C5 110.3(3) . .
C10 C4 C3 118.8(3) . .
C5 C4 C3 108.7(3) . .
C10 C4 H4 106.1 . .
C5 C4 H4 106.1 . .
C3 C4 H4 106.1 . .
C11 C5 C4 111.4(3) . .
C11 C5 C6 115.9(3) . .
C4 C5 C6 114.4(3) . .
C11 C5 H5 104.5 . .
C4 C5 H5 104.5 . .
C6 C5 H5 104.5 . .
C12 C6 C1 111.0(4) . .
C12 C6 C5 119.2(3) . .
C1 C6 C5 109.4(3) . .
C12 C6 H6 105.4 . .
C1 C6 H6 105.4 . .
C5 C6 H6 105.4 . .
O2 C7 O1 121.0(4) . .
O2 C7 C1 119.3(4) . .
O1 C7 C1 119.7(3) . .
O4 C8 O3 120.2(4) . .
O4 C8 C2 122.1(4) . .
O3 C8 C2 117.5(4) . .
O6 C9 O5 119.6(4) . .
O6 C9 C3 121.6(4) . .
O5 C9 C3 118.8(4) . .
O8 C10 O7 119.8(4) . .
O8 C10 C4 122.5(4) . .
O7 C10 C4 117.6(4) . .
O10 C11 O9 120.1(4) . .
O10 C11 C5 119.8(4) . .
O9 C11 C5 120.1(4) . .
O12 C12 O11 120.5(4) . .
O12 C12 C6 122.0(4) . .
O11 C12 C6 116.8(4) . .

loop_
_geom_bond_atom_site_label_1
_geom_bond_atom_site_label_2
_geom_bond_distance
_geom_bond_site_symmetry_2
Eu O14 2.405(3) .
Eu O1 2.426(3) .
Eu O5 2.448(3) 1_556
Eu O13 2.450(3) .
Eu O15 2.457(3) .
Eu O9 2.470(3) 1_656
Eu O16 2.480(3) .
Eu O10 2.556(3) 1_656
Eu O6 2.590(3) 1_556
Eu O2 3.045(3) .
O1 C7 1.290(5) .
O2 C7 1.240(5) .
O3 C8 1.316(5) .
O3 H3 0.9297 .
O4 C8 1.226(5) .
O5 C9 1.279(5) .
O5 Eu 2.448(3) 1_554
O6 C9 1.243(5) .
O6 Eu 2.590(3) 1_554
O7 C10 1.326(5) .
O7 H7 0.8771 .
O8 C10 1.216(5) .
O9 C11 1.286(5) .
O9 Eu 2.470(3) 1_454
O10 C11 1.244(5) .
O10 Eu 2.556(3) 1_454
O11 C12 1.321(6) .
O11 H11 0.9042 .
O12 C12 1.222(6) .
O13 H13A 0.9612 .
O13 H13B 0.8900 .
O14 H14A 0.9558 .
O14 H14B 0.8625 .
O15 H15A 0.8704 .
O15 H15B 0.8702 .
O16 H16A 0.8737 .
O16 H16B 0.9904 .
O17 H17A 0.8593 .
O17 H17B 0.8836 .
O18 H18A 0.9576 .
O18 H18B 0.9105 .
O19 H19A 0.8685 .
O19 H19B 0.9208 .
C1 C7 1.529(5) .
C1 C6 1.544(6) .
C1 C2 1.546(6) .
C1 H1 0.9800 .
C2 C8 1.519(5) .
C2 C3 1.547(5) .
C2 H2 0.9800 .
C3 C9 1.517(5) .
C3 C4 1.551(6) .
C3 H3A 0.9800 .
C4 C10 1.520(7) .
C4 C5 1.535(5) .
C4 H4 0.9800 .
C5 C11 1.517(6) .
C5 C6 1.564(5) .
C5 H5 0.9800 .
C6 C12 1.514(6) .
C6 H6 0.9800 .

loop_
_geom_hbond_atom_site_label_D
_geom_hbond_atom_site_label_H
_geom_hbond_atom_site_label_A
_geom_hbond_distance_DH
_geom_hbond_distance_HA
_geom_hbond_distance_DA
_geom_hbond_angle_DHA
_geom_hbond_site_symmetry_A
O3 H3 O1 0.93 1.58 2.479(4) 161.1 .
O7 H7 O5 0.88 1.75 2.598(4) 161.5 .
O11 H11 O9 0.90 1.65 2.525(4) 162.6 .
O13 H13A O17 0.96 2.06 2.913(4) 147.0 2_646
O13 H13B O18 0.89 1.98 2.834(4) 161.0 .
O14 H14A O11 0.96 1.96 2.906(4) 170.6 2_656
O14 H14B O18 0.86 1.90 2.762(4) 173.6 2_756
O15 H15A O4 0.87 1.94 2.765(4) 158.0 1_556
O15 H15B O19 0.87 1.89 2.741(4) 164.1 2_746
O16 H16A O2 0.87 2.05 2.923(4) 174.7 2_646
O16 H16B O12 0.99 1.86 2.782(4) 153.2 .
O17 H17A O2 0.86 2.17 2.968(4) 154.3 .
O17 H17B O19 0.88 1.94 2.801(5) 163.0 1_455
O18 H18A O3 0.96 1.91 2.820(4) 157.4 .
O18 H18B O17 0.91 1.95 2.837(5) 166.0 1_655
O19 H19A O6 0.87 1.92 2.781(4) 172.1 .
O19 H19B O8 0.92 2.11 3.009(4) 166.0 2_655
